data_2007167
loop_
_publ_author_name
'Ehlert, Martin K.'
'Rettig, Steven J.'
'Storr, Alan'
'Trotter, James'

_publ_section_title
;
 A <i>cis</i>-Dioxomolybdenum(VI) Complex,
 [Mo{N~2~C~3~H~3~C(Me)~2~O}~2~(O)~2~]
;
_journal_issue 4
_journal_name_full 'Acta Crystallographica Section C'
_journal_page_first 473
_journal_page_last 475
_journal_paper_doi 10.1107/S0108270197015898
_journal_volume 54
_journal_year 1998
_chemical_formula_iupac '[Mo(O)2 (C6 H9 N2 O1)2]'
_chemical_formula_moiety 'C12 H18 Mo N4 O4 '
_chemical_formula_sum 'C12 H18 Mo N4 O4'
_chemical_formula_weight 378.24
_space_group_IT_number 9
_symmetry_cell_setting monoclinic
_symmetry_space_group_name_Hall 'C -2yc'
_symmetry_space_group_name_H-M 'C 1 c 1'
_cell_angle_alpha 90
_cell_angle_beta 100.801(10)
_cell_angle_gamma 90
_cell_formula_units_Z 4
_cell_length_a 14.381(3)
_cell_length_b 7.697(3)
_cell_length_c 14.2869(12)
_cell_measurement_reflns_used 25
_cell_measurement_temperature 294
_cell_measurement_theta_max 20.8
_cell_measurement_theta_min 17.7
_cell_volume 1553.4(7)
_computing_cell_refinement 'MSC/AFC Diffractometer Control Software'
_computing_data_collection
;
MSC/AFC Diffractometer Control Software
(Molecular Structure Corporation, 1989)
;
_computing_data_reduction 'TEXSAN (Molecular Structure Corporation, 1995)'
_computing_publication_material TEXSAN
_computing_structure_refinement TEXSAN
_computing_structure_solution 'direct methods via SHELXS86 (Sheldrick, 1985)'
_diffrn_ambient_temperature 294
_diffrn_measurement_device 'Rigaku AFC-6S'
_diffrn_measurement_method \w-2\q
_diffrn_radiation_monochromator graphite
_diffrn_radiation_source 'X-ray tube'
_diffrn_radiation_type 'Mo K\a'
_diffrn_radiation_wavelength 0.7107
_diffrn_reflns_av_R_equivalents 0.070
_diffrn_reflns_limit_h_max 21
_diffrn_reflns_limit_h_min 0
_diffrn_reflns_limit_k_max 11
_diffrn_reflns_limit_k_min 0
_diffrn_reflns_limit_l_max 21
_diffrn_reflns_limit_l_min -21
_diffrn_reflns_number 3105
_diffrn_reflns_reduction_process 'Lp corrections applied'
_diffrn_reflns_theta_max 32.53
_diffrn_reflns_theta_min 2.88
_diffrn_standards_decay_% 6.2
_diffrn_standards_interval_count 200
_diffrn_standards_number 3
_exptl_absorpt_coefficient_mu 0.863
_exptl_absorpt_correction_T_max 0.879
_exptl_absorpt_correction_T_min 0.820
_exptl_absorpt_correction_type '\y scans (North, Phillips & Matthews, 1968)'
_exptl_crystal_colour colorless
_exptl_crystal_density_diffrn 1.617
_exptl_crystal_density_method 'not measured'
_exptl_crystal_description prism
_exptl_crystal_F_000 768
_exptl_crystal_size_max 0.20
_exptl_crystal_size_mid 0.20
_exptl_crystal_size_min 0.15
_refine_diff_density_max '2.6 e \%A^-3^ (0.56\%A from Mo)'
_refine_diff_density_min '-5.3 e \%A^-3^ (at Mo site)'
_refine_ls_abs_structure_details
;
refinement of the other polarity gave slightly higher R factors
(R = 0.0278 and wR = 0.0556)
;
_refine_ls_extinction_method none
_refine_ls_goodness_of_fit_ref 1.14
_refine_ls_hydrogen_treatment noref
_refine_ls_matrix_type full
_refine_ls_number_constraints 0
_refine_ls_number_parameters 188
_refine_ls_number_reflns 2811
_refine_ls_number_restraints 0
_refine_ls_R_factor_gt 0.027
_refine_ls_shift/esd_max 0.001
_refine_ls_shift/esd_mean 0.0000
_refine_ls_structure_factor_coef Fsqd
_refine_ls_weighting_details 'w = 1/[\s^2^(F~o~)^2^]'
_refine_ls_weighting_scheme calc
_refine_ls_wR_factor_ref 0.053
_reflns_number_gt 1766
_reflns_number_total 2811
_reflns_threshold_expression I>3\s(I)
_cod_data_source_file fg1386.cif
_cod_data_source_block I
_cod_depositor_comments
;
The following automatic conversions were performed:

'_refine_ls_weighting_scheme' value 'w = 1/[\s^2^(F~o~)^2^]' was
changed to 'calc'. New tag '_refine_ls_weighting_details' was
created. The value of the new tag was set to 'w =
1/[\s^2^(F~o~)^2^]'.

Automatic conversion script
Id: cif_fix_values 3143 2015-03-26 13:38:13Z robertas 
;
_cod_original_cell_volume 1553.4(5)
_cod_original_sg_symbol_H-M 'C c'
_cod_original_formula_sum 'C12 H18 Mo N4 O4 '
_cod_database_code 2007167

loop_
_symmetry_equiv_pos_as_xyz
'  +x,  +y,  +z'
'1/2+x,1/2+y,  +z'
'  +x,  -y,1/2+z'
1/2+x,1/2-y,1/2+z

loop_
_atom_site_aniso_label
_atom_site_aniso_U_11
_atom_site_aniso_U_22
_atom_site_aniso_U_33
_atom_site_aniso_U_12
_atom_site_aniso_U_13
_atom_site_aniso_U_23
Mo1 .04048(15) .03606(14) .02440(11) -.0086(3) .00396(9) -.0005(3)
O1 .052(2) .037(2) .0380(14) -.0021(12) .0197(13) .0032(11)
O2 .0398(14) .053(2) .0240(11) -.0109(14) .0046(10) .0067(13)
O3 .096(3) .0358(15) .052(2) -.013(2) .025(2) -.0098(14)
O4 .040(2) .082(3) .041(2) -.013(2) -.0074(14) .002(2)
N1 .049(2) .035(2) .031(2) -.0016(15) .0084(14) .0020(14)
N2 .041(2) .042(2) .033(2) .0023(15) .0049(14) -.0039(14)
N3 .037(2) .048(2) .0281(14) .001(2) .0045(13) .004(2)
N4 .037(2) .050(2) .0343(15) -.001(2) .0048(13) .000(2)
C1 .050(3) .038(2) .052(3) -.002(2) .004(2) .004(2)
C2 .054(3) .047(3) .077(4) -.004(3) -.003(3) -.019(3)
C3 .047(3) .064(3) .047(3) .003(2) .000(2) -.021(2)
C4 .048(2) .052(3) .037(2) .002(2) .016(2) .002(2)
C5 .083(4) .091(4) .038(2) .007(3) .029(3) .011(3)
C6 .042(2) .065(3) .088(4) .001(3) .017(2) .001(3)
C7 .049(2) .059(3) .027(2) .019(2) .003(2) .003(2)
C8 .050(3) .070(3) .036(2) .016(3) -.009(2) -.010(2)
C9 .036(2) .068(4) .054(3) .002(2) -.003(2) -.006(2)
C10 .040(2) .063(3) .026(2) -.009(2) .0070(14) .002(2)
C11 .061(3) .080(4) .058(3) -.018(3) .016(2) .013(3)
C12 .074(3) .091(4) .043(3) .012(3) .022(2) -.016(3)

loop_
_atom_site_label
_atom_site_fract_x
_atom_site_fract_y
_atom_site_fract_z
_atom_site_U_iso_or_equiv
_atom_site_thermal_displace_type
_atom_site_calc_flag
_atom_site_calc_attached_atom
_atom_site_refinement_flags
_atom_site_occupancy
Mo1 .0276 .19899(4) .2558 .03392(7) Uani d ? . 1.000
O1 -.0154(2) .1593(3) .3756(2) .0409(8) Uani d ? . 1.000
O2 .1146(2) .3088(4) .18423(15) .0392(7) Uani d ? . 1.000
O3 .0415(3) -.0143(4) .2344(2) .0598(11) Uani d ? . 1.000
O4 -.0720(2) .2611(5) .1784(2) .0563(10) Uani d ? . 1.000
N1 .0279(2) .4659(4) .3328(2) .0381(9) Uani d ? . 1.000
N2 .0026(2) .4483(4) .4183(2) .0389(9) Uani d ? . 1.000
N3 .1753(3) .2159(5) .3542(2) .0380(9) Uani d ? . 1.000
N4 .2411(2) .2827(5) .3084(2) .0405(9) Uani d ? . 1.000
C1 .0667(3) .6219(6) .3323(3) .0475(12) Uani d ? . 1.000
C2 .0651(3) .7042(7) .4178(4) .0614(15) Uani d ? . 1.000
C3 .0240(3) .5908(7) .4704(3) .0535(13) Uani d ? . 1.000
C4 -.0492(3) .2859(6) .4317(3) .0445(11) Uani d ? . 1.000
C5 -.0269(4) .2336(8) .5362(3) .069(2) Uani d ? . 1.000
C6 -.1549(3) .3136(7) .3966(4) .064(2) Uani d ? . 1.000
C7 .2147(3) .2180(6) .4467(2) .0456(11) Uani d ? . 1.000
C8 .3052(3) .2827(6) .4598(3) .0540(13) Uani d ? . 1.000
C9 .3201(3) .3254(6) .3696(3) .0538(14) Uani d ? . 1.000
C10 .2142(3) .2913(6) .2028(2) .0430(10) Uani d ? . 1.000
C11 .2572(3) .4514(7) .1674(4) .066(2) Uani d ? . 1.000
C12 .2439(4) .1239(8) .1613(3) .068(2) Uani d ? . 1.000
H1 .0924 .6713 .2793 .057 Uiso c ? . 1.000
H2 .0889 .8207 .4368 .074 Uiso c ? . 1.000
H3 .0123 .6105 .5349 .064 Uiso c ? . 1.000
H4 -.0575 .1224 .5445 .082 Uiso c ? . 1.000
H5 .0418 .2219 .5567 .082 Uiso c ? . 1.000
H6 -.0506 .3229 .5746 .082 Uiso c ? . 1.000
H7 -.1780 .4024 .4358 .077 Uiso c ? . 1.000
H8 -.1661 .3520 .3300 .077 Uiso c ? . 1.000
H9 -.1887 .2043 .4014 .077 Uiso c ? . 1.000
H10 .1833 .1786 .4981 .055 Uiso c ? . 1.000
H11 .3498 .2959 .5203 .065 Uiso c ? . 1.000
H12 .3774 .3771 .3537 .065 Uiso c ? . 1.000
H13 .3263 .4407 .1803 .079 Uiso c ? . 1.000
H14 .2343 .4637 .0987 .079 Uiso c ? . 1.000
H15 .2388 .5540 .2003 .079 Uiso c ? . 1.000
H16 .2163 .0251 .1897 .081 Uiso c ? . 1.000
H17 .2215 .1236 .0922 .081 Uiso c ? . 1.000
H18 .3131 .1144 .1753 .081 Uiso c ? . 1.000

loop_
_atom_type_symbol
_atom_type_scat_dispersion_real
_atom_type_scat_dispersion_imag
_atom_type_scat_source
C 0.003 0.002
;International Tables for Crystallography
(1992, Vol. C, Tables 4.2.6.8 and 6.1.1.1)
;
H 0.000 0.000
;International Tables for Crystallography
(1992, Vol. C, Table 6.1.1.2)
;
Mo -1.683 0.686
;International Tables for Crystallography
(1992, Vol. C, Tables 4.2.6.8 and 6.1.1.1)
;
N 0.006 0.003
;International Tables for Crystallography
(1992, Vol. C, Tables 4.2.6.8 and 6.1.1.1)
;
O 0.011 0.006
;International Tables for Crystallography
(1992, Vol. C, Tables 4.2.6.8 and 6.1.1.1)
;

loop_
_geom_angle_atom_site_label_1
_geom_angle_atom_site_label_2
_geom_angle_atom_site_label_3
_geom_angle
_geom_angle_publ_flag
O1 Mo1 O2 150.22(10) yes
O1 Mo1 O3 94.26(11) no
O1 Mo1 O4 104.32(14) no
O1 Mo1 N1 72.33(11) no
O1 Mo1 N3 83.21(11) no
O2 Mo1 O3 102.55(13) no
O2 Mo1 O4 94.69(13) no
O2 Mo1 N1 85.45(11) no
O2 Mo1 N3 71.88(10) no
O3 Mo1 O4 105.6(2) yes
O3 Mo1 N1 162.32(14) yes
O3 Mo1 N3 92.2(2) no
O4 Mo1 N1 89.21(15) no
O4 Mo1 N3 159.89(15) yes
N1 Mo1 N3 75.16(12) no
Mo1 O1 C4 126.3(2) no
Mo1 O2 C10 126.0(2) no
Mo1 N1 N2 111.3(2) no
Mo1 N1 C1 139.5(3) no
N2 N1 C1 106.4(3) no
N1 N2 C3 110.6(4) no
N1 N2 C4 115.4(3) no
C3 N2 C4 133.7(4) no
Mo1 N3 N4 111.9(2) no
Mo1 N3 C7 140.3(3) no
N4 N3 C7 105.6(3) no
N3 N4 C9 111.3(3) no
N3 N4 C10 115.9(3) no
C9 N4 C10 132.8(3) no
N1 C1 C2 109.6(4) no
N1 C1 H1 125.2 no
C2 C1 H1 125.2 no
C1 C2 C3 106.0(4) no
C1 C2 H2 127.0 no
C3 C2 H2 127.0 no
N2 C3 C2 107.5(4) no
N2 C3 H3 126.3 no
C2 C3 H3 126.3 no
O1 C4 N2 105.9(3) no
O1 C4 C5 110.1(4) no
O1 C4 C6 109.9(4) no
N2 C4 C5 109.3(4) no
N2 C4 C6 109.5(4) no
C5 C4 C6 112.0(4) no
C4 C5 H4 109.5 no
C4 C5 H5 109.5 no
C4 C5 H6 109.5 no
H4 C5 H5 109.5 no
H4 C5 H6 109.5 no
H5 C5 H6 109.5 no
C4 C6 H7 109.5 no
C4 C6 H8 109.5 no
C4 C6 H9 109.5 no
H7 C6 H8 109.5 no
H7 C6 H9 109.5 no
H8 C6 H9 109.5 no
N3 C7 C8 110.8(4) no
N3 C7 H10 124.6 no
C8 C7 H10 124.6 no
C7 C8 C9 105.5(3) no
C7 C8 H11 127.3 no
C9 C8 H11 127.3 no
N4 C9 C8 106.8(4) no
N4 C9 H12 126.6 no
C8 C9 H12 126.6 no
O2 C10 N4 104.8(3) no
O2 C10 C11 108.9(4) no
O2 C10 C12 111.0(3) no
N4 C10 C11 109.4(3) no
N4 C10 C12 108.7(4) no
C11 C10 C12 113.7(4) no
C10 C11 H13 109.5 no
C10 C11 H14 109.5 no
C10 C11 H15 109.5 no
H13 C11 H14 109.5 no
H13 C11 H15 109.5 no
H14 C11 H15 109.5 no
C10 C12 H16 109.5 no
C10 C12 H17 109.5 no
C10 C12 H18 109.5 no
H16 C12 H17 109.5 no
H16 C12 H18 109.5 no
H17 C12 H18 109.5 no

loop_
_geom_bond_atom_site_label_1
_geom_bond_atom_site_label_2
_geom_bond_site_symmetry_1
_geom_bond_site_symmetry_2
_geom_bond_distance
_geom_bond_publ_flag
Mo1 O1 . . 1.950(2) yes
Mo1 O2 . . 1.951(2) yes
Mo1 O3 . . 1.689(3) yes
Mo1 O4 . . 1.706(3) yes
Mo1 N1 . . 2.330(3) yes
Mo1 N3 . . 2.321(4) yes
O1 C4 . . 1.405(5) no
O2 C10 . . 1.414(4) no
N1 N2 . . 1.345(4) no
N1 C1 . . 1.324(5) no
N2 C3 . . 1.329(5) no
N2 C4 . . 1.486(5) no
N3 N4 . . 1.349(4) no
N3 C7 . . 1.336(5) no
N4 C9 . . 1.337(5) no
N4 C10 . . 1.488(4) no
C1 C2 . . 1.380(7) no
C1 H1 . . .98 no
C2 C3 . . 1.356(7) no
C2 H2 . . .98 no
C3 H3 . . .98 no
C4 C5 . . 1.521(6) no
C4 C6 . . 1.524(6) no
C5 H4 . . .98 no
C5 H5 . . .98 no
C5 H6 . . .98 no
C6 H7 . . .98 no
C6 H8 . . .98 no
C6 H9 . . .98 no
C7 C8 . . 1.372(6) no
C7 H10 . . .98 no
C8 C9 . . 1.385(6) no
C8 H11 . . .98 no
C9 H12 . . .98 no
C10 C11 . . 1.507(6) no
C10 C12 . . 1.513(7) no
C11 H13 . . .98 no
C11 H14 . . .98 no
C11 H15 . . .98 no
C12 H16 . . .98 no
C12 H17 . . .98 no
C12 H18 . . .98 no

loop_
_geom_contact_atom_site_label_1
_geom_contact_atom_site_label_2
_geom_contact_distance
_geom_contact_site_symmetry_2
_geom_contact_publ_flag
O1 C9 3.484(5) 3_445 no
O2 C3 3.184(5) 2_564 no
O3 C1 3.121(5) 1_545 no
O3 C5 3.286(6) 2_554 no
O3 C2 3.368(7) 1_545 no
O4 C8 3.304(5) 4_454 no
O4 C11 3.405(6) 3_445 no
C2 C9 3.585(6) 3_455 no
C3 C8 3.454(6) 3_455 no
C3 C9 3.515(6) 3_455 no

loop_
_geom_torsion_atom_site_label_1
_geom_torsion_atom_site_label_2
_geom_torsion_atom_site_label_3
_geom_torsion_atom_site_label_4
_geom_torsion
_geom_torsion_publ_flag
Mo1 O1 C4 N2 -32.0(4) no
Mo1 O1 C4 C5 -150.1(3) no
Mo1 O1 C4 C6 86.1(4) no
Mo1 O2 C10 N4 -36.2(4) no
Mo1 O2 C10 C11 -153.1(3) no
Mo1 O2 C10 C12 80.9(4) no
Mo1 N1 N2 C3 165.5(3) no
Mo1 N1 N2 C4 -19.5(4) no
Mo1 N1 C1 C2 -158.5(3) no
Mo1 N3 N4 C9 167.1(3) no
Mo1 N3 N4 C10 -14.2(4) no
Mo1 N3 C7 C8 -161.6(4) no
O1 Mo1 O2 C10 58.1(4) no
O1 Mo1 N1 N2 2.5(2) no
O1 Mo1 N1 C1 159.8(4) no
O1 Mo1 N3 N4 -166.6(3) no
O1 Mo1 N3 C7 -6.7(5) no
O1 C4 N2 N1 30.6(4) no
O1 C4 N2 C3 -155.8(4) no
O2 Mo1 O1 C4 61.4(4) no
O2 Mo1 N1 N2 -157.5(2) no
O2 Mo1 N1 C1 -0.1(4) no
O2 Mo1 N3 N4 -3.1(3) no
O2 Mo1 N3 C7 156.8(5) no
O2 C10 N4 N3 28.7(5) no
O2 C10 N4 C9 -152.9(4) no
O3 Mo1 O1 C4 -173.9(3) no
O3 Mo1 O2 C10 -64.8(3) no
O3 Mo1 N1 N2 -39.6(6) no
O3 Mo1 N1 C1 117.8(6) no
O3 Mo1 N3 N4 99.4(3) no
O3 Mo1 N3 C7 -100.7(5) no
O4 Mo1 O1 C4 -66.6(3) no
O4 Mo1 O2 C10 -171.9(3) no
O4 Mo1 N1 N2 107.8(3) no
O4 Mo1 N1 C1 -94.9(4) no
O4 Mo1 N3 N4 -53.0(5) no
O4 Mo1 N3 C7 106.9(6) no
N1 Mo1 O1 C4 17.9(3) no
N1 Mo1 O2 C10 99.3(3) no
N1 Mo1 N3 N4 -93.1(3) no
N1 Mo1 N3 C7 66.8(5) no
N1 N2 C3 C2 -0.5(5) no
N1 N2 C4 C5 149.2(4) no
N1 N2 C4 C6 -87.8(4) no
N1 C1 C2 C3 0.2(5) no
N2 N1 Mo1 N3 -85.0(2) no
N2 N1 C1 C2 -0.5(5) no
N2 C3 C2 C1 0.2(5) no
N3 Mo1 O1 C4 94.4(3) no
N3 Mo1 O2 C10 23.4(3) no
N3 Mo1 N1 C1 72.3(4) no
N3 N4 C9 C8 0.6(5) no
N3 N4 C10 C11 145.3(4) no
N3 N4 C10 C12 -90.0(4) no
N3 C7 C8 C9 1.3(5) no
N4 N3 C7 C8 -0.9(5) no
N4 C9 C8 C7 -1.1(5) no
C1 N1 N2 C3 0.6(4) no
C1 N1 N2 C4 175.7(3) no
C2 C3 N2 C4 -174.3(4) no
C3 N2 C4 C5 -37.1(6) no
C3 N2 C4 C6 85.8(5) no
C7 N3 N4 C9 0.2(5) no
C7 N3 N4 C10 179.0(4) no
C8 C9 N4 C10 -177.9(4) no
C9 N4 C10 C11 -36.2(7) no
C9 N4 C10 C12 88.4(6) no
